data_7132062
loop_
_publ_author_name
'Rogovoy, Maxim'
'Rakhmanova, Marianna I.'
'Sadykov, Evgeniy'
'Carignan, Gia M.'
'Bagryanskaya, Irina Yu.'
'Li, Jing'
'Artem'ev, Alexander'

_publ_section_title
;
 Fast and reversible solvent-vapor-induced 1D to 2D transformation in
 emissive Ag(I)-organic networks
;
_journal_name_full 'Chemical Communications'
_journal_paper_doi 10.1039/D3CC03540A
_journal_year 2023
_chemical_formula_moiety 'C39 H32 Ag3 F9 N6 O9 P2 S3'
_chemical_formula_sum 'C39 H32 Ag3 F9 N6 O9 P2 S3'
_chemical_formula_weight 1381.43
_chemical_name_systematic 'trifluoromethanesulfonate with  diphenyl(2-pyrimidyl)phosphine'
_space_group_crystal_system triclinic
_space_group_IT_number 2
_space_group_name_Hall '-P 1'
_space_group_name_H-M_alt 'P -1'
_atom_sites_solution_hydrogens geom
_audit_creation_method SHELXL-2018/3
_audit_update_record
;
2023-08-05 deposited with the CCDC.	2023-08-25 downloaded from the CCDC.
;
_cell_angle_alpha 80.516(6)
_cell_angle_beta 78.591(6)
_cell_angle_gamma 85.057(6)
_cell_formula_units_Z 2
_cell_length_a 9.1210(10)
_cell_length_b 14.6228(19)
_cell_length_c 19.074(3)
_cell_measurement_reflns_used 4468
_cell_measurement_temperature 296(2)
_cell_measurement_theta_max 22.16
_cell_measurement_theta_min 2.20
_cell_volume 2455.9(6)
_computing_cell_refinement 'Bruker SAINT'
_computing_data_collection 'Bruker APEX2'
_computing_data_reduction 'Bruker SAINT'
_computing_molecular_graphics 'Bruker SHELXTL'
_computing_publication_material 'Bruker SHELXTL'
_computing_structure_refinement 'SHELXL-2018/3 (Sheldrick, 2018)'
_computing_structure_solution 'SHELXT 2014/5 (Sheldrick, 2014)'
_diffrn_ambient_temperature 296(2)
_diffrn_measured_fraction_theta_full 0.999
_diffrn_measured_fraction_theta_max 0.989
_diffrn_measurement_device_type 'Bruker APEX-II CCD'
_diffrn_measurement_method '\f and \w scans'
_diffrn_radiation_type MoK\a
_diffrn_radiation_wavelength 0.71073
_diffrn_reflns_av_R_equivalents 0.1024
_diffrn_reflns_av_unetI/netI 0.1153
_diffrn_reflns_Laue_measured_fraction_full 0.999
_diffrn_reflns_Laue_measured_fraction_max 0.989
_diffrn_reflns_limit_h_max 11
_diffrn_reflns_limit_h_min -11
_diffrn_reflns_limit_k_max 18
_diffrn_reflns_limit_k_min -18
_diffrn_reflns_limit_l_max 23
_diffrn_reflns_limit_l_min -23
_diffrn_reflns_number 43523
_diffrn_reflns_point_group_measured_fraction_full 0.999
_diffrn_reflns_point_group_measured_fraction_max 0.989
_diffrn_reflns_theta_full 25.242
_diffrn_reflns_theta_max 26.156
_diffrn_reflns_theta_min 2.204
_diffrn_source 'sealed tube'
_exptl_absorpt_coefficient_mu 1.469
_exptl_absorpt_correction_T_max 0.9280
_exptl_absorpt_correction_T_min 0.8409
_exptl_absorpt_correction_type multi-scan
_exptl_absorpt_process_details SADABS
_exptl_crystal_colour colourless
_exptl_crystal_density_diffrn 1.868
_exptl_crystal_density_method 'not measured'
_exptl_crystal_description needle
_exptl_crystal_F_000 1360
_exptl_crystal_size_max 0.800
_exptl_crystal_size_mid 0.040
_exptl_crystal_size_min 0.020
_refine_diff_density_max 1.423
_refine_diff_density_min -0.697
_refine_diff_density_rms 0.116
_refine_ls_extinction_method none
_refine_ls_goodness_of_fit_ref 1.007
_refine_ls_hydrogen_treatment constr
_refine_ls_matrix_type full
_refine_ls_number_parameters 642
_refine_ls_number_reflns 9706
_refine_ls_number_restraints 12
_refine_ls_restrained_S_all 1.012
_refine_ls_R_factor_all 0.1366
_refine_ls_R_factor_gt 0.0573
_refine_ls_shift/su_max 0.031
_refine_ls_shift/su_mean 0.000
_refine_ls_structure_factor_coef Fsqd
_refine_ls_weighting_details 'w=1/[\s^2^(Fo^2^)+(0.0431P)^2^+0.4855P] where P=(Fo^2^+2Fc^2^)/3'
_refine_ls_weighting_scheme calc
_refine_ls_wR_factor_gt 0.0913
_refine_ls_wR_factor_ref 0.1128
_reflns_Friedel_coverage 0.000
_reflns_number_gt 5395
_reflns_number_total 9706
_reflns_threshold_expression 'I > 2\s(I)'
_cod_data_source_file d3cc03540a5.cif
_cod_data_source_block 2_mr94_5
_cod_original_cell_volume 2455.8(5)
_cod_database_code 7132062
_shelx_shelxl_version_number 2018/3
_shelx_space_group_comment
;
The symmetry employed for this shelxl refinement is uniquely defined
by the following loop, which should always be used as a source of
symmetry information in preference to the above space-group names.
They are only intended as comments.
;
_shelx_estimated_absorpt_t_min 0.386
_shelx_estimated_absorpt_t_max 0.971

loop_
_space_group_symop_operation_xyz
'x, y, z'
'-x, -y, -z'

loop_
_atom_site_label
_atom_site_type_symbol
_atom_site_fract_x
_atom_site_fract_y
_atom_site_fract_z
_atom_site_U_iso_or_equiv
_atom_site_adp_type
_atom_site_occupancy
_atom_site_site_symmetry_order
_atom_site_calc_flag
_atom_site_refinement_flags_posn
_atom_site_refinement_flags_adp
_atom_site_refinement_flags_occupancy
_atom_site_disorder_assembly
_atom_site_disorder_group
Ag1 Ag 0.44984(5) 0.69023(3) 0.23898(3) 0.03571(15) Uani 1 1 d . . . . .
Ag2 Ag 0.75746(5) 0.75456(4) 0.22583(3) 0.04149(17) Uani 1 1 d . . . . .
Ag3 Ag 0.66503(6) 0.32531(4) 0.39521(3) 0.05056(18) Uani 1 1 d . . . . .
P1' P 0.66261(16) 0.85645(11) 0.13171(9) 0.0262(4) Uani 1 1 d . . . . .
P1 P 0.57721(17) 0.54670(11) 0.27304(9) 0.0269(4) Uani 1 1 d . . . . .
S1 S 0.16193(17) 0.65771(12) 0.14640(10) 0.0383(4) Uani 1 1 d . . . . .
S2 S 0.6696(3) 0.28568(15) 0.57954(11) 0.0610(6) Uani 1 1 d . U . . .
S3 S 0.9896(2) 0.18316(16) 0.30270(13) 0.0636(6) Uani 1 1 d . . . . .
O1 O 0.2713(6) 0.6824(4) 0.0849(3) 0.0784(18) Uani 1 1 d . . . . .
O2 O 0.0251(5) 0.7127(4) 0.1521(3) 0.0670(16) Uani 1 1 d . . . . .
O3 O 0.2175(5) 0.6381(3) 0.2131(3) 0.0557(14) Uani 1 1 d . . . . .
O4 O 0.5061(7) 0.3056(5) 0.5934(4) 0.110(2) Uani 1 1 d . U . . .
O5 O 0.7414(7) 0.3229(4) 0.5094(3) 0.086(2) Uani 1 1 d . . . . .
O6 O 0.7399(5) 0.2999(4) 0.6364(3) 0.0614(15) Uani 1 1 d . . . . .
O7 O 0.9275(6) 0.2626(4) 0.3339(4) 0.085(2) Uani 1 1 d . . . . .
O8 O 1.1229(8) 0.1968(5) 0.2513(4) 0.115(3) Uani 1 1 d . . . . .
O9 O 0.8855(9) 0.1275(6) 0.2845(5) 0.139(3) Uani 1 1 d . . . . .
F1 F 0.2267(6) 0.4869(3) 0.1259(3) 0.0974(17) Uani 1 1 d . . . . .
F2 F 0.0214(6) 0.5062(4) 0.1964(3) 0.0980(18) Uani 1 1 d . . . . .
F3 F 0.0402(7) 0.5475(4) 0.0826(3) 0.110(2) Uani 1 1 d . . . . .
F4 F 0.8283(12) 0.1346(6) 0.5734(5) 0.200(4) Uani 1 1 d . . . . .
F5 F 0.6123(9) 0.1191(4) 0.6408(4) 0.133(3) Uani 1 1 d . . . . .
F6 F 0.6335(11) 0.1391(5) 0.5268(4) 0.157(3) Uani 1 1 d . . . . .
F7 F 0.9508(15) 0.0880(6) 0.4303(5) 0.217(5) Uani 1 1 d . . . . .
F8 F 1.1139(13) 0.0319(6) 0.3555(5) 0.213(5) Uani 1 1 d . . . . .
F9 F 1.1566(11) 0.1489(6) 0.3982(5) 0.181(4) Uani 1 1 d . . . . .
C1S C 0.1102(8) 0.5442(6) 0.1373(5) 0.055(2) Uani 1 1 d . . . . .
C2S C 0.6816(15) 0.1651(8) 0.5791(6) 0.098(3) Uani 1 1 d . . . . .
C3S C 1.0520(16) 0.1094(8) 0.3764(7) 0.101(4) Uani 1 1 d . . . . .
N1 N 0.7789(5) 0.4710(3) 0.3600(3) 0.0318(13) Uani 1 1 d . . . . .
N2 N 0.8107(5) 0.6268(3) 0.3031(3) 0.0270(12) Uani 1 1 d . . . . .
C1 C 0.7395(6) 0.5476(4) 0.3177(3) 0.0232(14) Uani 1 1 d . . . . .
C2 C 0.9316(7) 0.6272(4) 0.3334(3) 0.0334(16) Uani 1 1 d . . . . .
H2 H 0.983351 0.681261 0.324639 0.040 Uiso 1 1 calc R U . . .
C3 C 0.9820(7) 0.5517(5) 0.3766(4) 0.0394(18) Uani 1 1 d . . . . .
H3 H 1.067362 0.552825 0.396177 0.047 Uiso 1 1 calc R U . . .
C4 C 0.9013(7) 0.4755(5) 0.3894(4) 0.0394(18) Uani 1 1 d . . . . .
H4 H 0.931050 0.423734 0.419743 0.047 Uiso 1 1 calc R U . . .
C5 C 0.4486(6) 0.4690(4) 0.3361(4) 0.0312(16) Uani 1 1 d . . . . .
C6 C 0.4311(7) 0.4642(5) 0.4104(4) 0.0404(18) Uani 1 1 d . . . . .
H6 H 0.490566 0.498305 0.429713 0.048 Uiso 1 1 calc R U . . .
C7 C 0.3247(8) 0.4082(5) 0.4563(4) 0.055(2) Uani 1 1 d . . . . .
H7 H 0.313986 0.403993 0.506207 0.066 Uiso 1 1 calc R U . . .
C8 C 0.2350(8) 0.3591(5) 0.4269(5) 0.056(2) Uani 1 1 d . . . . .
H8 H 0.165487 0.320510 0.457363 0.067 Uiso 1 1 calc R U . . .
C9 C 0.2476(8) 0.3667(5) 0.3538(5) 0.059(2) Uani 1 1 d . . . . .
H9 H 0.183463 0.335963 0.334507 0.071 Uiso 1 1 calc R U . . .
C10 C 0.3557(7) 0.4200(5) 0.3087(4) 0.0416(18) Uani 1 1 d . . . . .
H10 H 0.366299 0.423123 0.258856 0.050 Uiso 1 1 calc R U . . .
C11 C 0.6468(6) 0.4822(4) 0.1988(3) 0.0315(15) Uani 1 1 d . . . . .
C12 C 0.6055(7) 0.5153(5) 0.1325(4) 0.0462(19) Uani 1 1 d . . . . .
H12 H 0.550409 0.571626 0.126329 0.055 Uiso 1 1 calc R U . . .
C13 C 0.6454(9) 0.4653(7) 0.0761(4) 0.066(2) Uani 1 1 d . . . . .
H13 H 0.616697 0.487387 0.031986 0.079 Uiso 1 1 calc R U . . .
C14 C 0.7279(9) 0.3824(6) 0.0851(5) 0.065(2) Uani 1 1 d . . . . .
H14 H 0.752567 0.347513 0.047416 0.078 Uiso 1 1 calc R U . . .
C15 C 0.7733(9) 0.3514(5) 0.1488(4) 0.059(2) Uani 1 1 d . . . . .
H15 H 0.832314 0.296458 0.153793 0.071 Uiso 1 1 calc R U . . .
C16 C 0.7334(8) 0.3998(5) 0.2054(4) 0.0478(19) Uani 1 1 d . . . . .
H16 H 0.764569 0.377380 0.248960 0.057 Uiso 1 1 calc R U . . .
N1' N 0.3740(5) 0.8362(3) 0.2017(3) 0.0277(12) Uani 1 1 d . . . . .
N2' N 0.4270(5) 0.9868(4) 0.1409(3) 0.0381(14) Uani 1 1 d . . . . .
C1' C 0.4664(6) 0.8984(4) 0.1607(3) 0.0263(14) Uani 1 1 d . . . . .
C2' C 0.2855(7) 1.0137(5) 0.1639(4) 0.0429(18) Uani 1 1 d . . . . .
H2' H 0.254976 1.075517 0.151287 0.051 Uiso 1 1 calc R U . . .
C3' C 0.1822(7) 0.9551(5) 0.2053(4) 0.0385(17) Uani 1 1 d . . . . .
H3' H 0.083393 0.975459 0.220612 0.046 Uiso 1 1 calc R U . . .
C4' C 0.2315(6) 0.8653(5) 0.2229(3) 0.0356(17) Uani 1 1 d . . . . .
H4' H 0.164250 0.823054 0.250381 0.043 Uiso 1 1 calc R U . . .
C5' C 0.7570(6) 0.9621(4) 0.0942(3) 0.0274(15) Uani 1 1 d . . . . .
C6' C 0.8145(7) 1.0074(4) 0.1400(4) 0.0388(17) Uani 1 1 d . . . . .
H6' H 0.808139 0.981178 0.188263 0.047 Uiso 1 1 calc R U . . .
C7' C 0.8817(8) 1.0914(5) 0.1153(5) 0.055(2) Uani 1 1 d . . . . .
H7' H 0.918754 1.121862 0.146647 0.065 Uiso 1 1 calc R U . . .
C8' C 0.8922(7) 1.1286(5) 0.0438(5) 0.049(2) Uani 1 1 d . . . . .
H8' H 0.936177 1.185019 0.026609 0.059 Uiso 1 1 calc R U . . .
C9' C 0.8389(7) 1.0839(5) -0.0025(4) 0.0450(19) Uani 1 1 d . . . . .
H9' H 0.847553 1.109642 -0.050987 0.054 Uiso 1 1 calc R U . . .
C10' C 0.7722(7) 1.0004(4) 0.0224(4) 0.0366(17) Uani 1 1 d . . . . .
H10' H 0.737230 0.969817 -0.009553 0.044 Uiso 1 1 calc R U . . .
C11' C 0.6535(6) 0.8009(4) 0.0550(3) 0.0254(14) Uani 1 1 d . . . . .
C12' C 0.5439(7) 0.8245(5) 0.0127(4) 0.0419(18) Uani 1 1 d . . . . .
H12' H 0.467614 0.868847 0.024751 0.050 Uiso 1 1 calc R U . . .
C13' C 0.5490(8) 0.7822(6) -0.0466(4) 0.057(2) Uani 1 1 d . . . . .
H13' H 0.474716 0.797711 -0.074280 0.068 Uiso 1 1 calc R U . . .
C14' C 0.6595(10) 0.7185(6) -0.0658(4) 0.062(2) Uani 1 1 d . . . . .
H14' H 0.661128 0.690696 -0.106409 0.074 Uiso 1 1 calc R U . . .
C15' C 0.7693(9) 0.6949(5) -0.0252(5) 0.061(2) Uani 1 1 d . . . . .
H15' H 0.847146 0.652418 -0.039163 0.074 Uiso 1 1 calc R U . . .
C16' C 0.7644(7) 0.7338(5) 0.0361(4) 0.0461(19) Uani 1 1 d . . . . .
H16' H 0.835900 0.715087 0.064930 0.055 Uiso 1 1 calc R U . . .
N1S N 0.8254(9) 0.8491(5) 0.3145(5) 0.078(2) Uani 1 1 d . . . . .
N2S N 0.5535(8) 0.2149(5) 0.3633(5) 0.078(2) Uani 1 1 d . . . . .
C4S C 0.7952(12) 0.8735(8) 0.3652(6) 0.084(3) Uani 1 1 d . U . . .
C5S C 0.7549(16) 0.9051(11) 0.4351(7) 0.168(5) Uani 1 1 d . U . . .
H1S H 0.842498 0.902446 0.456346 0.252 Uiso 1 1 calc R U . . .
H2S H 0.681905 0.865959 0.466291 0.252 Uiso 1 1 calc R U . . .
H3S H 0.713553 0.967954 0.428964 0.252 Uiso 1 1 calc R U . . .
C6S C 0.5335(10) 0.1751(7) 0.3218(6) 0.078(3) Uani 1 1 d . . . . .
C7S C 0.5029(14) 0.1249(10) 0.2668(7) 0.157(6) Uani 1 1 d . . . . .
H4S H 0.409701 0.148792 0.252950 0.235 Uiso 1 1 calc R U . . .
H5S H 0.496582 0.060084 0.285936 0.235 Uiso 1 1 calc R U . . .
H6S H 0.582187 0.132731 0.225266 0.235 Uiso 1 1 calc R U . . .

loop_
_atom_site_aniso_label
_atom_site_aniso_U_11
_atom_site_aniso_U_22
_atom_site_aniso_U_33
_atom_site_aniso_U_23
_atom_site_aniso_U_13
_atom_site_aniso_U_12
Ag1 0.0311(3) 0.0261(3) 0.0472(4) 0.0040(2) -0.0105(2) 0.0025(2)
Ag2 0.0393(3) 0.0367(3) 0.0470(4) 0.0126(3) -0.0198(3) -0.0026(2)
Ag3 0.0579(4) 0.0397(3) 0.0559(4) -0.0008(3) -0.0178(3) -0.0086(3)
P1' 0.0247(8) 0.0223(9) 0.0305(10) 0.0006(7) -0.0074(7) 0.0019(7)
P1 0.0282(8) 0.0231(9) 0.0300(10) -0.0004(7) -0.0102(7) -0.0006(7)
S1 0.0287(9) 0.0465(11) 0.0392(11) -0.0065(9) -0.0053(8) -0.0028(8)
S2 0.0907(16) 0.0506(13) 0.0429(14) -0.0011(11) -0.0178(12) -0.0101(11)
S3 0.0660(14) 0.0638(15) 0.0659(16) -0.0240(12) -0.0201(12) 0.0143(12)
O1 0.076(4) 0.083(4) 0.066(4) -0.002(3) 0.011(3) -0.021(3)
O2 0.043(3) 0.073(4) 0.081(4) -0.016(3) -0.010(3) 0.019(3)
O3 0.055(3) 0.066(4) 0.052(3) -0.004(3) -0.027(3) -0.012(3)
O4 0.058(4) 0.146(6) 0.126(6) -0.027(5) -0.026(4) 0.029(4)
O5 0.129(5) 0.091(5) 0.037(4) 0.004(3) -0.006(3) -0.044(4)
O6 0.069(3) 0.083(4) 0.036(3) -0.004(3) -0.018(3) -0.020(3)
O7 0.063(4) 0.073(4) 0.126(6) -0.043(4) -0.022(4) 0.024(3)
O8 0.115(6) 0.124(6) 0.082(5) -0.005(5) 0.030(4) 0.005(5)
O9 0.116(6) 0.152(7) 0.190(9) -0.111(7) -0.071(6) 0.016(5)
F1 0.096(4) 0.064(3) 0.135(5) -0.045(3) -0.011(3) 0.015(3)
F2 0.112(4) 0.084(4) 0.094(4) -0.027(3) 0.022(3) -0.056(3)
F3 0.124(5) 0.135(5) 0.104(5) -0.049(4) -0.060(4) -0.026(4)
F4 0.223(10) 0.155(8) 0.208(10) -0.048(7) -0.045(8) 0.109(7)
F5 0.231(8) 0.074(4) 0.095(5) 0.018(4) -0.035(5) -0.058(5)
F6 0.307(11) 0.097(5) 0.092(5) -0.032(4) -0.061(6) -0.062(6)
F7 0.373(15) 0.146(8) 0.092(6) 0.022(6) 0.042(8) -0.063(9)
F8 0.375(14) 0.097(6) 0.176(8) -0.035(6) -0.113(9) 0.103(8)
F9 0.256(10) 0.141(7) 0.183(8) 0.003(6) -0.158(8) 0.006(7)
C1S 0.047(5) 0.063(6) 0.057(6) -0.024(5) -0.002(4) -0.010(4)
C2S 0.152(11) 0.073(8) 0.067(8) 0.004(7) -0.021(7) -0.026(8)
C3S 0.154(11) 0.061(7) 0.091(10) -0.026(7) -0.018(9) -0.002(7)
N1 0.032(3) 0.029(3) 0.034(3) 0.004(3) -0.011(2) -0.002(2)
N2 0.022(3) 0.028(3) 0.030(3) -0.001(2) -0.006(2) 0.000(2)
C1 0.022(3) 0.027(4) 0.020(4) -0.001(3) -0.005(3) 0.001(3)
C2 0.034(4) 0.032(4) 0.035(4) -0.005(3) -0.010(3) 0.000(3)
C3 0.030(3) 0.045(4) 0.047(5) 0.004(4) -0.020(3) -0.012(3)
C4 0.029(4) 0.046(4) 0.039(4) 0.005(3) -0.011(3) 0.007(3)
C5 0.028(3) 0.026(4) 0.040(5) -0.003(3) -0.010(3) 0.000(3)
C6 0.032(4) 0.041(4) 0.048(5) -0.006(4) -0.008(3) -0.004(3)
C7 0.046(4) 0.056(5) 0.052(5) 0.006(4) 0.003(4) 0.006(4)
C8 0.033(4) 0.046(5) 0.074(7) 0.019(5) 0.001(4) -0.004(4)
C9 0.041(4) 0.042(5) 0.097(8) -0.004(5) -0.018(5) -0.012(4)
C10 0.038(4) 0.048(4) 0.041(5) -0.008(4) -0.010(3) -0.003(3)
C11 0.035(4) 0.031(4) 0.031(4) 0.000(3) -0.013(3) -0.010(3)
C12 0.044(4) 0.055(5) 0.040(5) -0.009(4) -0.011(4) 0.006(4)
C13 0.073(6) 0.095(7) 0.037(5) -0.020(5) -0.021(4) 0.003(5)
C14 0.076(6) 0.075(7) 0.050(6) -0.038(5) 0.001(5) -0.012(5)
C15 0.088(6) 0.047(5) 0.042(5) -0.019(4) -0.005(5) 0.009(4)
C16 0.070(5) 0.030(4) 0.046(5) -0.010(4) -0.018(4) 0.010(4)
N1' 0.025(3) 0.022(3) 0.034(3) 0.001(2) -0.002(2) -0.002(2)
N2' 0.031(3) 0.030(3) 0.047(4) 0.003(3) -0.005(3) 0.006(2)
C1' 0.028(3) 0.024(4) 0.029(4) -0.001(3) -0.015(3) 0.002(3)
C2' 0.036(4) 0.029(4) 0.063(5) -0.002(4) -0.012(4) 0.005(3)
C3' 0.026(3) 0.043(4) 0.043(5) -0.005(4) -0.005(3) 0.012(3)
C4' 0.022(3) 0.040(4) 0.039(4) 0.003(3) -0.001(3) 0.001(3)
C5' 0.023(3) 0.023(3) 0.036(4) 0.001(3) -0.009(3) 0.000(3)
C6' 0.042(4) 0.033(4) 0.039(4) 0.000(3) -0.008(3) 0.000(3)
C7' 0.062(5) 0.040(5) 0.070(6) -0.012(4) -0.025(4) -0.014(4)
C8' 0.032(4) 0.030(4) 0.078(6) 0.002(4) 0.001(4) -0.006(3)
C9' 0.040(4) 0.046(5) 0.043(5) 0.008(4) -0.005(3) -0.004(3)
C10' 0.036(4) 0.031(4) 0.044(5) 0.001(3) -0.012(3) -0.009(3)
C11' 0.023(3) 0.025(3) 0.026(4) -0.004(3) 0.002(3) -0.002(3)
C12' 0.039(4) 0.043(4) 0.048(5) -0.011(4) -0.019(3) 0.009(3)
C13' 0.056(5) 0.063(6) 0.057(6) -0.011(5) -0.023(4) -0.008(4)
C14' 0.082(6) 0.056(5) 0.056(6) -0.031(5) -0.012(5) -0.009(5)
C15' 0.062(5) 0.049(5) 0.075(7) -0.025(5) -0.012(5) 0.011(4)
C16' 0.044(4) 0.042(4) 0.057(5) -0.011(4) -0.017(4) 0.001(3)
N1S 0.108(6) 0.059(5) 0.076(6) -0.013(5) -0.040(5) -0.004(4)
N2S 0.071(5) 0.067(5) 0.107(7) -0.029(5) -0.031(5) 0.000(4)
C4S 0.108(8) 0.094(8) 0.061(7) -0.017(6) -0.031(6) -0.021(6)
C5S 0.184(12) 0.210(14) 0.113(11) -0.047(10) -0.011(9) -0.026(11)
C6S 0.058(6) 0.077(7) 0.108(9) -0.037(7) -0.018(6) -0.001(5)
C7S 0.126(10) 0.220(16) 0.157(13) -0.138(12) -0.007(9) -0.033(10)

loop_
_atom_type_symbol
_atom_type_description
_atom_type_scat_dispersion_real
_atom_type_scat_dispersion_imag
_atom_type_scat_source
C C 0.0033 0.0016 'International Tables Vol C Tables 4.2.6.8 and 6.1.1.4'
H H 0.0000 0.0000 'International Tables Vol C Tables 4.2.6.8 and 6.1.1.4'
N N 0.0061 0.0033 'International Tables Vol C Tables 4.2.6.8 and 6.1.1.4'
O O 0.0106 0.0060 'International Tables Vol C Tables 4.2.6.8 and 6.1.1.4'
F F 0.0171 0.0103 'International Tables Vol C Tables 4.2.6.8 and 6.1.1.4'
P P 0.1023 0.0942 'International Tables Vol C Tables 4.2.6.8 and 6.1.1.4'
S S 0.1246 0.1234 'International Tables Vol C Tables 4.2.6.8 and 6.1.1.4'
Ag Ag -0.8971 1.1015 'International Tables Vol C Tables 4.2.6.8 and 6.1.1.4'

loop_
_geom_angle_atom_site_label_1
_geom_angle_atom_site_label_2
_geom_angle_atom_site_label_3
_geom_angle
_geom_angle_site_symmetry_1
_geom_angle_site_symmetry_3
_geom_angle_publ_flag
N1' Ag1 P1 168.90(12) . . ?
N1' Ag1 O3 88.68(16) . . ?
P1 Ag1 O3 101.53(12) . . ?
N1' Ag1 Ag2 88.75(12) . . ?
P1 Ag1 Ag2 80.24(4) . . ?
O3 Ag1 Ag2 164.01(12) . . ?
N2 Ag2 P1' 162.71(13) . . ?
N2 Ag2 N1S 86.8(2) . . ?
P1' Ag2 N1S 109.60(18) . . ?
N2 Ag2 Ag1 89.35(11) . . ?
P1' Ag2 Ag1 77.21(4) . . ?
N1S Ag2 Ag1 122.7(2) . . ?
N2S Ag3 N1 147.5(3) . . ?
N2S Ag3 O5 126.6(3) . . ?
N1 Ag3 O5 85.67(18) . . ?
C5' P1' C11' 105.4(3) . . ?
C5' P1' C1' 103.3(3) . . ?
C11' P1' C1' 103.0(3) . . ?
C5' P1' Ag2 117.92(19) . . ?
C11' P1' Ag2 113.21(19) . . ?
C1' P1' Ag2 112.50(19) . . ?
C11 P1 C5 103.8(3) . . ?
C11 P1 C1 104.5(3) . . ?
C5 P1 C1 105.0(3) . . ?
C11 P1 Ag1 113.8(2) . . ?
C5 P1 Ag1 110.17(19) . . ?
C1 P1 Ag1 118.23(19) . . ?
O1 S1 O2 116.6(4) . . ?
O1 S1 O3 114.5(3) . . ?
O2 S1 O3 113.0(3) . . ?
O1 S1 C1S 104.6(4) . . ?
O2 S1 C1S 104.4(3) . . ?
O3 S1 C1S 101.6(3) . . ?
O6 S2 O5 115.3(4) . . ?
O6 S2 O4 113.9(4) . . ?
O5 S2 O4 113.7(4) . . ?
O6 S2 C2S 106.2(5) . . ?
O5 S2 C2S 104.3(5) . . ?
O4 S2 C2S 101.5(6) . . ?
O8 S3 O7 115.0(4) . . ?
O8 S3 O9 115.2(5) . . ?
O7 S3 O9 116.1(4) . . ?
O8 S3 C3S 102.8(6) . . ?
O7 S3 C3S 102.7(5) . . ?
O9 S3 C3S 102.1(6) . . ?
S1 O3 Ag1 127.8(3) . . ?
S2 O5 Ag3 129.1(4) . . ?
F1 C1S F3 106.6(7) . . ?
F1 C1S F2 106.8(7) . . ?
F3 C1S F2 107.6(7) . . ?
F1 C1S S1 111.9(5) . . ?
F3 C1S S1 112.0(6) . . ?
F2 C1S S1 111.6(6) . . ?
F6 C2S F5 108.3(10) . . ?
F6 C2S F4 106.9(11) . . ?
F5 C2S F4 105.3(10) . . ?
F6 C2S S2 115.2(8) . . ?
F5 C2S S2 112.3(9) . . ?
F4 C2S S2 108.3(8) . . ?
F7 C3S F8 107.2(12) . . ?
F7 C3S F9 107.9(12) . . ?
F8 C3S F9 106.5(12) . . ?
F7 C3S S3 114.6(11) . . ?
F8 C3S S3 109.9(9) . . ?
F9 C3S S3 110.3(8) . . ?
C1 N1 C4 116.2(5) . . ?
C1 N1 Ag3 130.3(4) . . ?
C4 N1 Ag3 113.5(4) . . ?
C1 N2 C2 116.3(5) . . ?
C1 N2 Ag2 126.1(3) . . ?
C2 N2 Ag2 117.4(4) . . ?
N2 C1 N1 125.0(5) . . ?
N2 C1 P1 115.8(4) . . ?
N1 C1 P1 119.2(4) . . ?
N2 C2 C3 123.0(6) . . ?
N2 C2 H2 118.5 . . ?
C3 C2 H2 118.5 . . ?
C4 C3 C2 116.5(6) . . ?
C4 C3 H3 121.7 . . ?
C2 C3 H3 121.7 . . ?
C3 C4 N1 123.0(6) . . ?
C3 C4 H4 118.5 . . ?
N1 C4 H4 118.5 . . ?
C6 C5 C10 118.9(6) . . ?
C6 C5 P1 122.2(5) . . ?
C10 C5 P1 118.6(5) . . ?
C5 C6 C7 120.1(7) . . ?
C5 C6 H6 119.9 . . ?
C7 C6 H6 119.9 . . ?
C8 C7 C6 119.4(7) . . ?
C8 C7 H7 120.3 . . ?
C6 C7 H7 120.3 . . ?
C9 C8 C7 120.6(7) . . ?
C9 C8 H8 119.7 . . ?
C7 C8 H8 119.7 . . ?
C8 C9 C10 119.7(7) . . ?
C8 C9 H9 120.1 . . ?
C10 C9 H9 120.1 . . ?
C9 C10 C5 121.1(7) . . ?
C9 C10 H10 119.4 . . ?
C5 C10 H10 119.4 . . ?
C16 C11 C12 118.4(7) . . ?
C16 C11 P1 123.5(5) . . ?
C12 C11 P1 118.0(5) . . ?
C13 C12 C11 120.4(7) . . ?
C13 C12 H12 119.8 . . ?
C11 C12 H12 119.8 . . ?
C14 C13 C12 119.8(7) . . ?
C14 C13 H13 120.1 . . ?
C12 C13 H13 120.1 . . ?
C15 C14 C13 120.2(8) . . ?
C15 C14 H14 119.9 . . ?
C13 C14 H14 119.9 . . ?
C14 C15 C16 120.7(8) . . ?
C14 C15 H15 119.6 . . ?
C16 C15 H15 119.6 . . ?
C15 C16 C11 120.5(7) . . ?
C15 C16 H16 119.7 . . ?
C11 C16 H16 119.7 . . ?
C1' N1' C4' 117.3(5) . . ?
C1' N1' Ag1 122.9(4) . . ?
C4' N1' Ag1 119.7(4) . . ?
C1' N2' C2' 116.5(5) . . ?
N2' C1' N1' 124.5(5) . . ?
N2' C1' P1' 118.9(5) . . ?
N1' C1' P1' 116.6(4) . . ?
N2' C2' C3' 123.3(6) . . ?
N2' C2' H2' 118.3 . . ?
C3' C2' H2' 118.3 . . ?
C4' C3' C2' 116.5(6) . . ?
C4' C3' H3' 121.8 . . ?
C2' C3' H3' 121.8 . . ?
N1' C4' C3' 121.8(6) . . ?
N1' C4' H4' 119.1 . . ?
C3' C4' H4' 119.1 . . ?
C10' C5' C6' 118.5(6) . . ?
C10' C5' P1' 123.0(5) . . ?
C6' C5' P1' 118.5(5) . . ?
C5' C6' C7' 121.3(7) . . ?
C5' C6' H6' 119.4 . . ?
C7' C6' H6' 119.4 . . ?
C8' C7' C6' 118.7(7) . . ?
C8' C7' H7' 120.6 . . ?
C6' C7' H7' 120.6 . . ?
C7' C8' C9' 120.8(7) . . ?
C7' C8' H8' 119.6 . . ?
C9' C8' H8' 119.6 . . ?
C8' C9' C10' 120.2(7) . . ?
C8' C9' H9' 119.9 . . ?
C10' C9' H9' 119.9 . . ?
C5' C10' C9' 120.5(6) . . ?
C5' C10' H10' 119.8 . . ?
C9' C10' H10' 119.8 . . ?
C16' C11' C12' 118.7(6) . . ?
C16' C11' P1' 118.1(5) . . ?
C12' C11' P1' 123.2(5) . . ?
C13' C12' C11' 119.7(6) . . ?
C13' C12' H12' 120.2 . . ?
C11' C12' H12' 120.2 . . ?
C14' C13' C12' 121.4(7) . . ?
C14' C13' H13' 119.3 . . ?
C12' C13' H13' 119.3 . . ?
C13' C14' C15' 119.8(8) . . ?
C13' C14' H14' 120.1 . . ?
C15' C14' H14' 120.1 . . ?
C16' C15' C14' 120.1(7) . . ?
C16' C15' H15' 119.9 . . ?
C14' C15' H15' 119.9 . . ?
C15' C16' C11' 120.3(6) . . ?
C15' C16' H16' 119.9 . . ?
C11' C16' H16' 119.9 . . ?
C4S N1S Ag2 147.8(9) . . ?
C6S N2S Ag3 150.9(9) . . ?
N1S C4S C5S 178.9(14) . . ?
C4S C5S H1S 109.5 . . ?
C4S C5S H2S 109.5 . . ?
H1S C5S H2S 109.5 . . ?
C4S C5S H3S 109.5 . . ?
H1S C5S H3S 109.5 . . ?
H2S C5S H3S 109.5 . . ?
N2S C6S C7S 178.0(11) . . ?
C6S C7S H4S 109.5 . . ?
C6S C7S H5S 109.5 . . ?
H4S C7S H5S 109.5 . . ?
C6S C7S H6S 109.5 . . ?
H4S C7S H6S 109.5 . . ?
H5S C7S H6S 109.5 . . ?

loop_
_geom_bond_atom_site_label_1
_geom_bond_atom_site_label_2
_geom_bond_distance
_geom_bond_site_symmetry_2
_geom_bond_publ_flag
Ag1 N1' 2.231(5) . ?
Ag1 P1 2.3677(16) . ?
Ag1 O3 2.476(4) . ?
Ag1 Ag2 2.9865(7) . ?
Ag2 N2 2.262(5) . ?
Ag2 P1' 2.3879(16) . ?
Ag2 N1S 2.547(8) . ?
Ag3 N2S 2.205(8) . ?
Ag3 N1 2.388(5) . ?
Ag3 O5 2.408(6) . ?
P1' C5' 1.806(6) . ?
P1' C11' 1.805(6) . ?
P1' C1' 1.848(6) . ?
P1 C11 1.810(7) . ?
P1 C5 1.827(6) . ?
P1 C1 1.849(5) . ?
S1 O1 1.401(5) . ?
S1 O2 1.421(5) . ?
S1 O3 1.438(5) . ?
S1 C1S 1.809(8) . ?
S2 O6 1.416(5) . ?
S2 O5 1.411(6) . ?
S2 O4 1.474(6) . ?
S2 C2S 1.758(11) . ?
S3 O8 1.409(7) . ?
S3 O7 1.417(6) . ?
S3 O9 1.429(7) . ?
S3 C3S 1.782(12) . ?
F1 C1S 1.302(8) . ?
F2 C1S 1.321(9) . ?
F3 C1S 1.318(9) . ?
F4 C2S 1.363(13) . ?
F5 C2S 1.325(11) . ?
F6 C2S 1.289(12) . ?
F7 C3S 1.255(14) . ?
F8 C3S 1.308(12) . ?
F9 C3S 1.322(13) . ?
N1 C1 1.335(7) . ?
N1 C4 1.356(7) . ?
N2 C1 1.339(7) . ?
N2 C2 1.344(7) . ?
C2 C3 1.368(8) . ?
C2 H2 0.9300 . ?
C3 C4 1.350(9) . ?
C3 H3 0.9300 . ?
C4 H4 0.9300 . ?
C5 C6 1.384(9) . ?
C5 C10 1.382(9) . ?
C6 C7 1.394(9) . ?
C6 H6 0.9300 . ?
C7 C8 1.383(11) . ?
C7 H7 0.9300 . ?
C8 C9 1.363(11) . ?
C8 H8 0.9300 . ?
C9 C10 1.377(10) . ?
C9 H9 0.9300 . ?
C10 H10 0.9300 . ?
C11 C16 1.384(9) . ?
C11 C12 1.390(9) . ?
C12 C13 1.372(10) . ?
C12 H12 0.9300 . ?
C13 C14 1.375(11) . ?
C13 H13 0.9300 . ?
C14 C15 1.355(11) . ?
C14 H14 0.9300 . ?
C15 C16 1.362(10) . ?
C15 H15 0.9300 . ?
C16 H16 0.9300 . ?
N1' C1' 1.336(7) . ?
N1' C4' 1.336(7) . ?
N2' C1' 1.325(7) . ?
N2' C2' 1.326(8) . ?
C2' C3' 1.366(9) . ?
C2' H2' 0.9300 . ?
C3' C4' 1.360(8) . ?
C3' H3' 0.9300 . ?
C4' H4' 0.9300 . ?
C5' C10' 1.376(8) . ?
C5' C6' 1.380(9) . ?
C6' C7' 1.390(9) . ?
C6' H6' 0.9300 . ?
C7' C8' 1.370(10) . ?
C7' H7' 0.9300 . ?
C8' C9' 1.362(10) . ?
C8' H8' 0.9300 . ?
C9' C10' 1.382(9) . ?
C9' H9' 0.9300 . ?
C10' H10' 0.9300 . ?
C11' C16' 1.385(9) . ?
C11' C12' 1.392(8) . ?
C12' C13' 1.367(10) . ?
C12' H12' 0.9300 . ?
C13' C14' 1.350(11) . ?
C13' H13' 0.9300 . ?
C14' C15' 1.371(10) . ?
C14' H14' 0.9300 . ?
C15' C16' 1.373(10) . ?
C15' H15' 0.9300 . ?
C16' H16' 0.9300 . ?
N1S C4S 1.063(11) . ?
N2S C6S 1.107(11) . ?
C4S C5S 1.452(16) . ?
C5S H1S 0.9600 . ?
C5S H2S 0.9600 . ?
C5S H3S 0.9600 . ?
C6S C7S 1.458(14) . ?
C7S H4S 0.9600 . ?
C7S H5S 0.9600 . ?
C7S H6S 0.9600 . ?
